data_1527732
loop_
_publ_author_name
'Lindgren, O.'

_publ_section_title
;
 The crystal structure of sodium cerium(III) sulfate hydrate, Na Ce (S
 O4)2 (H2 O)
;
_journal_name_full 'Acta Chemica Scandinavica, Series A: (28,1974-)'
_journal_page_first 591
_journal_page_last 594
_journal_volume 31
_journal_year 1977
_chemical_formula_sum 'Ce H2 Na O9 S2'
_chemical_name_systematic 'Ce Na (S O4)2 (H2 O)'
_space_group_IT_number 152
_symmetry_space_group_name_Hall 'P 31 2"'
_symmetry_space_group_name_H-M 'P 31 2 1'
_cell_angle_alpha 90
_cell_angle_beta 90
_cell_angle_gamma 120
_cell_formula_units_Z 3
_cell_length_a 7.0134
_cell_length_b 7.0134
_cell_length_c 12.92
_cell_volume 550.364
_citation_journal_id_ASTM ACAPCT
_cod_data_source_file Lindgren_ACAPCT_1977_785.cif
_cod_data_source_block H2Ce1Na1O9S2
_cod_original_cell_volume 550.3644
_cod_original_formula_sum 'H2 Ce1 Na1 O9 S2'
_cod_database_code 1527732

loop_
_symmetry_equiv_pos_as_xyz
x,y,z
-y,x-y,z+1/3
-x+y,-x,z+2/3
y,x,-z
-x,-x+y,-z+1/3
x-y,-y,-z+2/3

loop_
_atom_site_label
_atom_site_type_symbol
_atom_site_fract_x
_atom_site_fract_y
_atom_site_fract_z
_atom_site_occupancy
_atom_site_U_iso_or_equiv
O3 O-2 0.4938 0.3589 0.3263 1 0.0
O4 O-2 0.6111 0.7406 0.3194 1 0.0
Ce1 Ce+3 0 0.43323 0.1667 1 0.0
O2 O-2 0.3827 0.5049 0.1819 1 0.0
S1 S+6 0.5592 0.547 0.2542 1 0.0
O5 O-2 0 0.0674 0.1667 1 0.0
Na1 Na+1 0.4711 0 0.3333 1 0.0
O1 O-2 0.7566 0.5909 0.1926 1 0.0
